data_7200288
loop_
_publ_author_name
'Karki, Shyam'
'Fri\<s\<ci\'c, Tomislav'
'Jones, William'

_publ_section_title
;
 Control and interconversion of cocrystal stoichiometry in grinding:
 stepwise mechanism for the formation of a hydrogen-bonded cocrystal
;
_journal_issue 3
_journal_name_full CrystEngComm
_journal_page_first 470
_journal_paper_doi 10.1039/b812531g
_journal_volume 11
_journal_year 2009
_chemical_formula_moiety 'C6 H6 N2 O, C4 H4 O4'
_chemical_formula_sum 'C10 H10 N2 O5'
_chemical_formula_weight 238.20
_chemical_name_common 'nictinamide:fumaric acid 1:1'
_chemical_name_systematic
;
nictinamide:fumaric acid 1:1
;
_space_group_IT_number 14
_symmetry_cell_setting monoclinic
_symmetry_space_group_name_Hall '-P 2ybc'
_symmetry_space_group_name_H-M 'P 1 21/c 1'
_atom_sites_solution_hydrogens geom
_atom_sites_solution_primary direct
_atom_sites_solution_secondary difmap
_audit_creation_method SHELXL-97
_cell_angle_alpha 90.00
_cell_angle_beta 92.5900(10)
_cell_angle_gamma 90.00
_cell_formula_units_Z 4
_cell_length_a 5.53140(10)
_cell_length_b 13.7844(4)
_cell_length_c 14.2056(5)
_cell_measurement_reflns_used 10762
_cell_measurement_temperature 180(2)
_cell_measurement_theta_max 34.97
_cell_measurement_theta_min 1.00
_cell_volume 1082.03(5)
_computing_cell_refinement 'HKL Scalepack (Otwinowski & Minor 1997)'
_computing_data_collection 'Collect (Nonius B.V. 1998)'
_computing_data_reduction
;
HKL Denzo and Scalepack (Otwinowski & Minor 1997)
;
_computing_publication_material 'SHELXL-97 (Sheldrick 1997)'
_computing_structure_refinement 'SHELXL-97 (Sheldrick 1997)'
_computing_structure_solution 'SIR-92 (Altomare et al. 1994)'
_diffrn_ambient_temperature 180(2)
_diffrn_measured_fraction_theta_full 0.989
_diffrn_measured_fraction_theta_max 0.989
_diffrn_measurement_device_type 'Nonius Kappa CCD'
_diffrn_measurement_method 'Thin slice \w and \f scans'
_diffrn_radiation_source 'fine-focus sealed tube'
_diffrn_radiation_type MoK\a
_diffrn_radiation_wavelength 0.71073
_diffrn_reflns_av_R_equivalents 0.0515
_diffrn_reflns_av_sigmaI/netI 0.0528
_diffrn_reflns_limit_h_max 8
_diffrn_reflns_limit_h_min -8
_diffrn_reflns_limit_k_max 22
_diffrn_reflns_limit_k_min -18
_diffrn_reflns_limit_l_max 22
_diffrn_reflns_limit_l_min -22
_diffrn_reflns_number 16034
_diffrn_reflns_theta_full 35.03
_diffrn_reflns_theta_max 35.03
_diffrn_reflns_theta_min 3.69
_exptl_absorpt_coefficient_mu 0.119
_exptl_absorpt_correction_T_max 0.993
_exptl_absorpt_correction_T_min 0.873
_exptl_absorpt_correction_type multi-scan
_exptl_absorpt_process_details
;
multi-scan from symmetry-related measurements
Sortav (Blessing 1995)
;
_exptl_crystal_colour colourless
_exptl_crystal_density_diffrn 1.462
_exptl_crystal_density_method 'not measured'
_exptl_crystal_description block
_exptl_crystal_F_000 496
_exptl_crystal_size_max 0.46
_exptl_crystal_size_mid 0.14
_exptl_crystal_size_min 0.10
_refine_diff_density_max 0.336
_refine_diff_density_min -0.293
_refine_diff_density_rms 0.053
_refine_ls_extinction_method none
_refine_ls_goodness_of_fit_ref 1.021
_refine_ls_hydrogen_treatment mixed
_refine_ls_matrix_type full
_refine_ls_number_parameters 160
_refine_ls_number_reflns 4712
_refine_ls_number_restraints 2
_refine_ls_restrained_S_all 1.021
_refine_ls_R_factor_all 0.0929
_refine_ls_R_factor_gt 0.0503
_refine_ls_shift/su_max 0.001
_refine_ls_shift/su_mean 0.000
_refine_ls_structure_factor_coef Fsqd
_refine_ls_weighting_details 'calc w=1/[\s^2^(Fo^2^)+(0.0638P)^2^+0.1671P] where P=(Fo^2^+2Fc^2^)/3'
_refine_ls_weighting_scheme calc
_refine_ls_wR_factor_gt 0.1208
_refine_ls_wR_factor_ref 0.1415
_reflns_number_gt 2963
_reflns_number_total 4712
_reflns_threshold_expression >2sigma(I)
_cod_data_source_file b812531g.txt
_cod_data_source_block (na).(fum)
_cod_original_sg_symbol_H-M P2(1)/c
_cod_database_code 7200288

loop_
_symmetry_equiv_pos_as_xyz
'x, y, z'
'-x, y+1/2, -z+1/2'
'-x, -y, -z'
'x, -y-1/2, z-1/2'

loop_
_atom_site_label
_atom_site_type_symbol
_atom_site_fract_x
_atom_site_fract_y
_atom_site_fract_z
_atom_site_U_iso_or_equiv
_atom_site_adp_type
_atom_site_occupancy
_atom_site_symmetry_multiplicity
_atom_site_calc_flag
_atom_site_refinement_flags
_atom_site_disorder_assembly
_atom_site_disorder_group
O1 O 0.81471(15) 0.35939(6) 0.80960(7) 0.0312(2) Uani 1 1 d . . .
O2 O 1.32228(15) 0.39918(7) 0.95064(7) 0.0361(2) Uani 1 1 d . . .
O3 O 1.16741(15) 0.26024(7) 0.89169(7) 0.0347(2) Uani 1 1 d D . .
H3A H 1.043(3) 0.3008(12) 0.8606(11) 0.042 Uiso 1 1 d D . .
O4 O 2.06945(15) 0.27379(7) 1.12756(7) 0.0334(2) Uani 1 1 d . . .
O5 O 1.88068(15) 0.13897(7) 1.07628(7) 0.0325(2) Uani 1 1 d D . .
H5A H 2.020(2) 0.1021(12) 1.1075(11) 0.039 Uiso 1 1 d D . .
N1 N 0.21648(17) 0.46402(8) 0.65968(7) 0.0280(2) Uani 1 1 d . . .
N2 N 0.92361(18) 0.50653(8) 0.86583(8) 0.0318(2) Uani 1 1 d . . .
H2A H 1.0501 0.4826 0.8977 0.038 Uiso 1 1 calc R . .
H2B H 0.8930 0.5691 0.8679 0.038 Uiso 1 1 calc R . .
C1 C 0.40842(19) 0.43090(8) 0.71104(8) 0.0255(2) Uani 1 1 d . . .
H1 H 0.4362 0.3629 0.7140 0.031 Uiso 1 1 calc R . .
C2 C 0.56854(18) 0.49256(8) 0.76024(8) 0.0226(2) Uani 1 1 d . . .
C3 C 0.5255(2) 0.59159(9) 0.75584(9) 0.0286(2) Uani 1 1 d . . .
H3 H 0.6317 0.6356 0.7885 0.034 Uiso 1 1 calc R . .
C4 C 0.3254(2) 0.62591(9) 0.70323(10) 0.0312(3) Uani 1 1 d . . .
H4 H 0.2920 0.6934 0.6997 0.037 Uiso 1 1 calc R . .
C5 C 0.1762(2) 0.55977(9) 0.65625(9) 0.0291(2) Uani 1 1 d . . .
H5 H 0.0397 0.5831 0.6201 0.035 Uiso 1 1 calc R . .
C6 C 0.77935(18) 0.44829(8) 0.81478(8) 0.0234(2) Uani 1 1 d . . .
C7 C 1.32592(18) 0.31144(9) 0.94354(8) 0.0258(2) Uani 1 1 d . . .
C8 C 1.51196(18) 0.24939(9) 0.99268(9) 0.0265(2) Uani 1 1 d . . .
H8 H 1.4947 0.1808 0.9918 0.032 Uiso 1 1 calc R . .
C9 C 1.70150(19) 0.28954(9) 1.03758(9) 0.0277(2) Uani 1 1 d . . .
H9 H 1.7111 0.3583 1.0394 0.033 Uiso 1 1 calc R . .
C10 C 1.90041(18) 0.23274(9) 1.08530(8) 0.0254(2) Uani 1 1 d . . .

loop_
_atom_site_aniso_label
_atom_site_aniso_U_11
_atom_site_aniso_U_22
_atom_site_aniso_U_33
_atom_site_aniso_U_23
_atom_site_aniso_U_13
_atom_site_aniso_U_12
O1 0.0297(4) 0.0188(4) 0.0438(5) 0.0006(4) -0.0145(3) 0.0016(3)
O2 0.0314(4) 0.0250(5) 0.0504(6) -0.0004(4) -0.0161(4) 0.0024(3)
O3 0.0309(4) 0.0251(5) 0.0461(5) -0.0012(4) -0.0191(4) 0.0018(3)
O4 0.0269(4) 0.0266(4) 0.0452(5) -0.0005(4) -0.0142(3) -0.0028(3)
O5 0.0303(4) 0.0219(4) 0.0437(5) 0.0019(4) -0.0170(3) -0.0001(3)
N1 0.0259(4) 0.0229(5) 0.0341(5) 0.0002(4) -0.0104(3) -0.0006(3)
N2 0.0280(5) 0.0218(5) 0.0439(6) -0.0045(4) -0.0161(4) 0.0035(3)
C1 0.0249(5) 0.0189(5) 0.0317(6) -0.0006(4) -0.0073(4) 0.0004(4)
C2 0.0217(4) 0.0184(5) 0.0272(5) 0.0002(4) -0.0052(4) -0.0001(3)
C3 0.0285(5) 0.0186(5) 0.0378(6) -0.0001(5) -0.0100(4) -0.0018(4)
C4 0.0315(5) 0.0185(5) 0.0424(7) 0.0038(5) -0.0107(5) 0.0008(4)
C5 0.0273(5) 0.0241(6) 0.0349(6) 0.0041(5) -0.0102(4) 0.0006(4)
C6 0.0215(4) 0.0202(5) 0.0279(5) 0.0005(4) -0.0054(4) 0.0003(3)
C7 0.0210(4) 0.0256(6) 0.0301(6) 0.0013(4) -0.0057(4) 0.0004(4)
C8 0.0226(5) 0.0243(5) 0.0320(6) 0.0016(4) -0.0060(4) 0.0020(4)
C9 0.0238(5) 0.0238(5) 0.0347(6) 0.0022(5) -0.0076(4) 0.0015(4)
C10 0.0229(4) 0.0232(5) 0.0293(6) 0.0012(4) -0.0062(4) -0.0017(4)

loop_
_atom_type_symbol
_atom_type_description
_atom_type_scat_dispersion_real
_atom_type_scat_dispersion_imag
_atom_type_scat_source
C C 0.0033 0.0016 'International Tables Vol C Tables 4.2.6.8 and 6.1.1.4'
H H 0.0000 0.0000 'International Tables Vol C Tables 4.2.6.8 and 6.1.1.4'
N N 0.0061 0.0033 'International Tables Vol C Tables 4.2.6.8 and 6.1.1.4'
O O 0.0106 0.0060 'International Tables Vol C Tables 4.2.6.8 and 6.1.1.4'

loop_
_geom_angle_atom_site_label_1
_geom_angle_atom_site_label_2
_geom_angle_atom_site_label_3
_geom_angle
_geom_angle_site_symmetry_1
_geom_angle_site_symmetry_3
_geom_angle_publ_flag
C7 O3 H3A 112.5(11) . . ?
C10 O5 H5A 113.4(10) . . ?
C5 N1 C1 118.80(10) . . ?
C6 N2 H2A 120.0 . . ?
C6 N2 H2B 120.0 . . ?
H2A N2 H2B 120.0 . . ?
N1 C1 C2 122.36(10) . . ?
N1 C1 H1 118.8 . . ?
C2 C1 H1 118.8 . . ?
C3 C2 C1 118.31(9) . . ?
C3 C2 C6 123.47(9) . . ?
C1 C2 C6 118.22(10) . . ?
C2 C3 C4 119.35(10) . . ?
C2 C3 H3 120.3 . . ?
C4 C3 H3 120.3 . . ?
C5 C4 C3 118.62(11) . . ?
C5 C4 H4 120.7 . . ?
C3 C4 H4 120.7 . . ?
N1 C5 C4 122.56(10) . . ?
N1 C5 H5 118.7 . . ?
C4 C5 H5 118.7 . . ?
O1 C6 N2 122.48(9) . . ?
O1 C6 C2 119.40(9) . . ?
N2 C6 C2 118.11(10) . . ?
O2 C7 O3 124.37(10) . . ?
O2 C7 C8 123.21(10) . . ?
O3 C7 C8 112.43(10) . . ?
C9 C8 C7 120.12(11) . . ?
C9 C8 H8 119.9 . . ?
C7 C8 H8 119.9 . . ?
C8 C9 C10 123.55(11) . . ?
C8 C9 H9 118.2 . . ?
C10 C9 H9 118.2 . . ?
O4 C10 O5 124.36(10) . . ?
O4 C10 C9 120.78(11) . . ?
O5 C10 C9 114.84(9) . . ?

loop_
_geom_bond_atom_site_label_1
_geom_bond_atom_site_label_2
_geom_bond_distance
_geom_bond_site_symmetry_2
_geom_bond_publ_flag
O1 C6 1.2436(14) . ?
O2 C7 1.2139(15) . ?
O3 C7 1.3233(14) . ?
O3 H3A 0.976(13) . ?
O4 C10 1.2264(13) . ?
O5 C10 1.3031(15) . ?
O5 H5A 1.009(13) . ?
N1 C5 1.3389(16) . ?
N1 C1 1.3409(13) . ?
N2 C6 1.3247(14) . ?
N2 H2A 0.8800 . ?
N2 H2B 0.8800 . ?
C1 C2 1.3926(15) . ?
C1 H1 0.9500 . ?
C2 C3 1.3867(16) . ?
C2 C6 1.5002(14) . ?
C3 C4 1.3900(15) . ?
C3 H3 0.9500 . ?
C4 C5 1.3813(16) . ?
C4 H4 0.9500 . ?
C5 H5 0.9500 . ?
C7 C8 1.4875(15) . ?
C8 C9 1.3236(15) . ?
C8 H8 0.9500 . ?
C9 C10 1.4886(15) . ?
C9 H9 0.9500 . ?

loop_
_geom_torsion_atom_site_label_1
_geom_torsion_atom_site_label_2
_geom_torsion_atom_site_label_3
_geom_torsion_atom_site_label_4
_geom_torsion
_geom_torsion_site_symmetry_1
_geom_torsion_site_symmetry_2
_geom_torsion_site_symmetry_3
_geom_torsion_site_symmetry_4
_geom_torsion_publ_flag
C5 N1 C1 C2 -0.59(18) . . . . ?
N1 C1 C2 C3 0.33(18) . . . . ?
N1 C1 C2 C6 -179.33(11) . . . . ?
C1 C2 C3 C4 0.21(19) . . . . ?
C6 C2 C3 C4 179.85(12) . . . . ?
C2 C3 C4 C5 -0.5(2) . . . . ?
C1 N1 C5 C4 0.3(2) . . . . ?
C3 C4 C5 N1 0.2(2) . . . . ?
C3 C2 C6 O1 -174.84(12) . . . . ?
C1 C2 C6 O1 4.80(17) . . . . ?
C3 C2 C6 N2 4.12(18) . . . . ?
C1 C2 C6 N2 -176.23(11) . . . . ?
O2 C7 C8 C9 -8.6(2) . . . . ?
O3 C7 C8 C9 171.27(12) . . . . ?
C7 C8 C9 C10 -177.55(11) . . . . ?
C8 C9 C10 O4 -178.49(13) . . . . ?
C8 C9 C10 O5 2.93(19) . . . . ?

loop_
_cod_related_entry_id
_cod_related_entry_database
_cod_related_entry_code
1 ChemSpider 25940819
